data_7229592
loop_
_publ_author_name
'Uematsu, K.'
'Noguchi, K.'
'Nakano, K.'

_publ_section_title
;
 Synthesis and properties of [7]helicene and [7]helicene-like compounds
 with a cyclopenta[1,2-b:4,3-b']dithiophene or
 dithieno[2,3-b:3',2'-d]heterole skeleton.
;
_journal_issue 5
_journal_name_full 'Physical chemistry chemical physics : PCCP'
_journal_page_first 3286
_journal_page_last 3295
_journal_paper_doi 10.1039/c7cp06342c
_journal_volume 20
_journal_year 2018
_chemical_formula_moiety 'C45 H38 S2'
_chemical_formula_sum 'C45 H38 S2'
_chemical_formula_weight 642.87
_space_group_crystal_system monoclinic
_space_group_IT_number 15
_space_group_name_Hall '-C 2yc'
_space_group_name_H-M_alt 'C 1 2/c 1'
_symmetry_space_group_name_Hall '-C 2yc'
_symmetry_space_group_name_H-M 'C 1 2/c 1'
_atom_sites_solution_hydrogens geom
_atom_sites_solution_primary direct
_atom_sites_solution_secondary difmap
_audit_update_record
;
2017-09-14 deposited with the CCDC.
2017-11-07 downloaded from the CCDC.
;
_cell_angle_alpha 90
_cell_angle_beta 115.7690(10)
_cell_angle_gamma 90
_cell_formula_units_Z 4
_cell_length_a 22.8514(4)
_cell_length_b 12.0435(2)
_cell_length_c 13.7823(3)
_cell_measurement_reflns_used 26203
_cell_measurement_temperature 193(2)
_cell_measurement_theta_max 68.11
_cell_measurement_theta_min 3.56
_cell_volume 3415.84(11)
_computing_cell_refinement 'RAPID AUTO'
_computing_data_collection 'RAPID AUTO (Rigaku, 2004)'
_computing_data_reduction 'RAPID AUTO'
_computing_structure_refinement 'SHELXL-2014 (Sheldrick, 2014)'
_computing_structure_solution 'Il Milione (Burla, et al., 2007)'
_diffrn_ambient_temperature 193(2)
_diffrn_detector_area_resol_mean 10.000
_diffrn_measured_fraction_theta_full 0.995
_diffrn_measured_fraction_theta_max 0.994
_diffrn_measurement_device_type 'Rigaku R-AXIS RAPID'
_diffrn_measurement_method \w
_diffrn_radiation_type CuK\a
_diffrn_radiation_wavelength 1.54187
_diffrn_reflns_av_R_equivalents 0.0174
_diffrn_reflns_av_unetI/netI 0.0103
_diffrn_reflns_Laue_measured_fraction_full 0.995
_diffrn_reflns_Laue_measured_fraction_max 0.994
_diffrn_reflns_limit_h_max 27
_diffrn_reflns_limit_h_min -27
_diffrn_reflns_limit_k_max 14
_diffrn_reflns_limit_k_min -14
_diffrn_reflns_limit_l_max 16
_diffrn_reflns_limit_l_min -16
_diffrn_reflns_number 29606
_diffrn_reflns_point_group_measured_fraction_full 0.995
_diffrn_reflns_point_group_measured_fraction_max 0.994
_diffrn_reflns_theta_full 67.687
_diffrn_reflns_theta_max 68.240
_diffrn_reflns_theta_min 4.253
_diffrn_source 'Rotating anode'
_exptl_absorpt_coefficient_mu 1.641
_exptl_absorpt_correction_T_max 0.782
_exptl_absorpt_correction_T_min 0.621
_exptl_absorpt_correction_type numerical
_exptl_absorpt_process_details 'NUMABS (Rigaku, 1999)'
_exptl_crystal_colour colorless
_exptl_crystal_density_diffrn 1.250
_exptl_crystal_description block
_exptl_crystal_F_000 1360
_exptl_crystal_size_max 0.350
_exptl_crystal_size_mid 0.200
_exptl_crystal_size_min 0.150
_refine_diff_density_max 0.287
_refine_diff_density_min -0.179
_refine_diff_density_rms 0.044
_refine_ls_extinction_method none
_refine_ls_goodness_of_fit_ref 1.070
_refine_ls_hydrogen_treatment constr
_refine_ls_matrix_type full
_refine_ls_number_parameters 216
_refine_ls_number_reflns 3113
_refine_ls_number_restraints 0
_refine_ls_restrained_S_all 1.070
_refine_ls_R_factor_all 0.0415
_refine_ls_R_factor_gt 0.0388
_refine_ls_shift/su_max 0.000
_refine_ls_shift/su_mean 0.000
_refine_ls_structure_factor_coef Fsqd
_refine_ls_weighting_details 'w=1/[\s^2^(Fo^2^)+(0.0656P)^2^+1.9835P] where P=(Fo^2^+2Fc^2^)/3'
_refine_ls_weighting_scheme calc
_refine_ls_wR_factor_gt 0.1075
_refine_ls_wR_factor_ref 0.1098
_reflns_Friedel_coverage 0.000
_reflns_number_gt 2836
_reflns_number_total 3113
_reflns_threshold_expression 'I > 2\s(I)'
_cod_data_source_file c7cp06342c2.cif
_cod_data_source_block I
_cod_depositor_comments 'Adding full bibliography for 7229592--7229594.cif.'
_cod_original_cell_volume 3415.83(11)
_cod_database_code 7229592
_shelx_space_group_comment
;
The symmetry employed for this shelxl refinement is uniquely defined
by the following loop, which should always be used as a source of
symmetry information in preference to the above space-group names.
They are only intended as comments.
;
_shelx_estimated_absorpt_t_min 0.597
_shelx_estimated_absorpt_t_max 0.791
_shelxl_version_number 2014-3

loop_
_space_group_symop_operation_xyz
'x, y, z'
'-x, y, -z+1/2'
'x+1/2, y+1/2, z'
'-x+1/2, y+1/2, -z+1/2'
'-x, -y, -z'
'x, -y, z-1/2'
'-x+1/2, -y+1/2, -z'
'x+1/2, -y+1/2, z-1/2'

loop_
_atom_site_label
_atom_site_type_symbol
_atom_site_fract_x
_atom_site_fract_y
_atom_site_fract_z
_atom_site_U_iso_or_equiv
_atom_site_adp_type
_atom_site_occupancy
_atom_site_site_symmetry_order
_atom_site_calc_flag
_atom_site_refinement_flags_posn
_atom_site_refinement_flags_adp
_atom_site_refinement_flags_occupancy
S1 S 0.44657(2) 0.28971(3) 0.40147(3) 0.03746(15) Uani 1 1 d . . .
C1 C 0.5000 0.22381(16) 0.2500 0.0308(4) Uani 1 2 d S T P
C2 C 0.47883(7) 0.30728(12) 0.31116(12) 0.0300(3) Uani 1 1 d . . .
C3 C 0.48242(6) 0.41578(11) 0.28460(11) 0.0268(3) Uani 1 1 d . . .
C4 C 0.44965(7) 0.48915(12) 0.32750(11) 0.0290(3) Uani 1 1 d . . .
C5 C 0.43057(7) 0.43096(13) 0.39723(12) 0.0344(3) Uani 1 1 d . . .
C6 C 0.39999(8) 0.48301(17) 0.45471(13) 0.0448(4) Uani 1 1 d . . .
H6 H 0.3886 0.4415 0.5026 0.054 Uiso 1 1 calc R U .
C7 C 0.38712(8) 0.59289(17) 0.44053(14) 0.0498(5) Uani 1 1 d . . .
H7 H 0.3695 0.6295 0.4830 0.060 Uiso 1 1 calc R U .
C8 C 0.39932(8) 0.65504(15) 0.36342(13) 0.0424(4) Uani 1 1 d . . .
C9 C 0.38067(10) 0.76754(16) 0.34176(18) 0.0575(5) Uani 1 1 d . . .
H9 H 0.3635 0.8047 0.3845 0.069 Uiso 1 1 calc R U .
C10 C 0.38679(10) 0.82406(16) 0.26091(19) 0.0617(6) Uani 1 1 d . . .
H10 H 0.3748 0.9001 0.2487 0.074 Uiso 1 1 calc R U .
C11 C 0.41069(9) 0.76973(14) 0.19607(16) 0.0498(5) Uani 1 1 d . . .
H11 H 0.4131 0.8080 0.1376 0.060 Uiso 1 1 calc R U .
C12 C 0.43074(7) 0.66123(13) 0.21645(13) 0.0365(4) Uani 1 1 d . . .
H12 H 0.4466 0.6252 0.1713 0.044 Uiso 1 1 calc R U .
C13 C 0.42838(7) 0.60234(12) 0.30257(12) 0.0330(3) Uani 1 1 d . . .
C14 C 0.44309(7) 0.15366(11) 0.17016(12) 0.0324(3) Uani 1 1 d . . .
C15 C 0.37885(7) 0.17965(13) 0.14509(14) 0.0391(4) Uani 1 1 d . . .
H15 H 0.3695 0.2387 0.1819 0.047 Uiso 1 1 calc R U .
C16 C 0.32821(7) 0.12054(13) 0.06715(14) 0.0408(4) Uani 1 1 d . . .
H16 H 0.2848 0.1395 0.0526 0.049 Uiso 1 1 calc R U .
C17 C 0.33878(7) 0.03434(12) 0.00950(13) 0.0352(3) Uani 1 1 d . . .
C18 C 0.40333(7) 0.00905(12) 0.03498(13) 0.0358(3) Uani 1 1 d . . .
H18 H 0.4126 -0.0491 -0.0028 0.043 Uiso 1 1 calc R U .
C19 C 0.45445(7) 0.06680(12) 0.11427(13) 0.0354(3) Uani 1 1 d . . .
H19 H 0.4979 0.0465 0.1305 0.042 Uiso 1 1 calc R U .
C20 C 0.28067(8) -0.02774(14) -0.07656(15) 0.0447(4) Uani 1 1 d . . .
C21 C 0.23448(11) 0.05482(19) -0.15873(19) 0.0719(7) Uani 1 1 d . . .
H21A H 0.1973 0.0147 -0.2128 0.086 Uiso 1 1 calc R U .
H21B H 0.2575 0.0938 -0.1943 0.086 Uiso 1 1 calc R U .
H21C H 0.2191 0.1088 -0.1218 0.086 Uiso 1 1 calc R U .
C22 C 0.30101(11) -0.1152(2) -0.1353(2) 0.0843(9) Uani 1 1 d . . .
H22A H 0.3232 -0.0793 -0.1738 0.101 Uiso 1 1 calc R U .
H22B H 0.2624 -0.1543 -0.1869 0.101 Uiso 1 1 calc R U .
H22C H 0.3305 -0.1683 -0.0830 0.101 Uiso 1 1 calc R U .
C23 C 0.24427(11) -0.08634(19) -0.0201(2) 0.0680(6) Uani 1 1 d . . .
H23A H 0.2066 -0.1259 -0.0737 0.082 Uiso 1 1 calc R U .
H23B H 0.2296 -0.0311 0.0167 0.082 Uiso 1 1 calc R U .
H23C H 0.2734 -0.1394 0.0327 0.082 Uiso 1 1 calc R U .

loop_
_atom_site_aniso_label
_atom_site_aniso_U_11
_atom_site_aniso_U_22
_atom_site_aniso_U_33
_atom_site_aniso_U_23
_atom_site_aniso_U_13
_atom_site_aniso_U_12
S1 0.0317(2) 0.0422(2) 0.0378(2) 0.00978(15) 0.01461(18) -0.00097(15)
C1 0.0259(11) 0.0244(9) 0.0375(11) 0.000 0.0094(9) 0.000
C2 0.0228(7) 0.0309(7) 0.0317(7) 0.0021(6) 0.0075(6) -0.0010(5)
C3 0.0217(7) 0.0272(7) 0.0263(7) -0.0002(5) 0.0056(6) 0.0000(5)
C4 0.0218(7) 0.0339(7) 0.0257(7) -0.0030(6) 0.0052(6) -0.0002(6)
C5 0.0250(7) 0.0446(9) 0.0289(7) 0.0010(6) 0.0071(6) 0.0019(6)
C6 0.0293(9) 0.0728(12) 0.0306(8) 0.0003(8) 0.0116(7) 0.0058(8)
C7 0.0351(9) 0.0747(13) 0.0370(9) -0.0156(8) 0.0130(8) 0.0101(8)
C8 0.0278(8) 0.0493(9) 0.0399(9) -0.0150(7) 0.0053(7) 0.0049(7)
C9 0.0447(11) 0.0502(11) 0.0648(12) -0.0240(10) 0.0118(10) 0.0109(8)
C10 0.0503(12) 0.0341(9) 0.0816(15) -0.0099(10) 0.0109(11) 0.0112(8)
C11 0.0404(10) 0.0340(8) 0.0591(11) 0.0031(8) 0.0068(9) 0.0036(7)
C12 0.0279(8) 0.0319(7) 0.0400(8) -0.0029(6) 0.0058(7) 0.0012(6)
C13 0.0236(7) 0.0332(7) 0.0326(8) -0.0073(6) 0.0034(6) 0.0016(6)
C14 0.0269(8) 0.0251(7) 0.0384(8) 0.0032(6) 0.0080(7) -0.0007(6)
C15 0.0286(8) 0.0340(8) 0.0480(9) -0.0044(7) 0.0104(7) 0.0031(6)
C16 0.0223(8) 0.0409(8) 0.0512(10) -0.0030(7) 0.0087(7) 0.0010(6)
C17 0.0291(8) 0.0303(7) 0.0408(8) 0.0012(6) 0.0101(7) -0.0040(6)
C18 0.0315(8) 0.0279(7) 0.0437(9) -0.0013(6) 0.0124(7) -0.0009(6)
C19 0.0235(8) 0.0302(7) 0.0462(9) 0.0002(6) 0.0093(7) 0.0009(6)
C20 0.0291(9) 0.0422(9) 0.0537(10) -0.0082(7) 0.0095(8) -0.0058(7)
C21 0.0470(12) 0.0642(13) 0.0654(14) -0.0002(10) -0.0119(11) -0.0107(10)
C22 0.0414(12) 0.0970(18) 0.0968(18) -0.0592(16) 0.0137(12) -0.0155(12)
C23 0.0470(12) 0.0658(13) 0.0815(15) -0.0073(11) 0.0189(11) -0.0277(10)

loop_
_atom_type_symbol
_atom_type_description
_atom_type_scat_dispersion_real
_atom_type_scat_dispersion_imag
_atom_type_scat_source
C C 0.0181 0.0091 'International Tables Vol C Tables 4.2.6.8 and 6.1.1.4'
H H 0.0000 0.0000 'International Tables Vol C Tables 4.2.6.8 and 6.1.1.4'
S S 0.3331 0.5567 'International Tables Vol C Tables 4.2.6.8 and 6.1.1.4'

loop_
_geom_angle_atom_site_label_1
_geom_angle_atom_site_label_2
_geom_angle_atom_site_label_3
_geom_angle
_geom_angle_site_symmetry_1
_geom_angle_site_symmetry_3
C2 S1 C5 90.31(7) . .
C2 C1 C2 97.18(15) 2_655 .
C2 C1 C14 109.89(8) 2_655 .
C2 C1 C14 112.68(8) . .
C2 C1 C14 112.68(8) 2_655 2_655
C2 C1 C14 109.89(8) . 2_655
C14 C1 C14 113.46(16) . 2_655
C3 C2 C1 114.36(13) . .
C3 C2 S1 114.01(11) . .
C1 C2 S1 131.49(11) . .
C2 C3 C4 111.92(12) . .
C2 C3 C3 106.43(9) . 2_655
C4 C3 C3 141.58(8) . 2_655
C5 C4 C13 117.64(13) . .
C5 C4 C3 110.26(13) . .
C13 C4 C3 131.71(13) . .
C4 C5 C6 122.68(15) . .
C4 C5 S1 112.89(11) . .
C6 C5 S1 124.41(13) . .
C7 C6 C5 118.93(16) . .
C7 C6 H6 120.5 . .
C5 C6 H6 120.5 . .
C6 C7 C8 121.47(15) . .
C6 C7 H7 119.3 . .
C8 C7 H7 119.3 . .
C9 C8 C7 121.55(17) . .
C9 C8 C13 118.53(18) . .
C7 C8 C13 119.86(16) . .
C10 C9 C8 121.52(18) . .
C10 C9 H9 119.2 . .
C8 C9 H9 119.2 . .
C9 C10 C11 119.78(17) . .
C9 C10 H10 120.1 . .
C11 C10 H10 120.1 . .
C12 C11 C10 120.24(19) . .
C12 C11 H11 119.9 . .
C10 C11 H11 119.9 . .
C11 C12 C13 121.46(16) . .
C11 C12 H12 119.3 . .
C13 C12 H12 119.3 . .
C12 C13 C8 118.13(14) . .
C12 C13 C4 123.22(14) . .
C8 C13 C4 118.50(15) . .
C19 C14 C15 117.63(14) . .
C19 C14 C1 120.41(12) . .
C15 C14 C1 121.78(13) . .
C16 C15 C14 120.86(15) . .
C16 C15 H15 119.6 . .
C14 C15 H15 119.6 . .
C15 C16 C17 122.19(14) . .
C15 C16 H16 118.9 . .
C17 C16 H16 118.9 . .
C16 C17 C18 116.54(14) . .
C16 C17 C20 119.86(14) . .
C18 C17 C20 123.60(14) . .
C19 C18 C17 121.63(14) . .
C19 C18 H18 119.2 . .
C17 C18 H18 119.2 . .
C14 C19 C18 121.14(14) . .
C14 C19 H19 119.4 . .
C18 C19 H19 119.4 . .
C22 C20 C21 109.16(19) . .
C22 C20 C23 108.07(19) . .
C21 C20 C23 108.80(17) . .
C22 C20 C17 112.74(14) . .
C21 C20 C17 109.96(14) . .
C23 C20 C17 108.01(15) . .
C20 C21 H21A 109.5 . .
C20 C21 H21B 109.5 . .
H21A C21 H21B 109.5 . .
C20 C21 H21C 109.5 . .
H21A C21 H21C 109.5 . .
H21B C21 H21C 109.5 . .
C20 C22 H22A 109.5 . .
C20 C22 H22B 109.5 . .
H22A C22 H22B 109.5 . .
C20 C22 H22C 109.5 . .
H22A C22 H22C 109.5 . .
H22B C22 H22C 109.5 . .
C20 C23 H23A 109.5 . .
C20 C23 H23B 109.5 . .
H23A C23 H23B 109.5 . .
C20 C23 H23C 109.5 . .
H23A C23 H23C 109.5 . .
H23B C23 H23C 109.5 . .

loop_
_geom_bond_atom_site_label_1
_geom_bond_atom_site_label_2
_geom_bond_distance
_geom_bond_site_symmetry_2
S1 C2 1.7132(15) .
S1 C5 1.7357(17) .
C1 C2 1.5198(19) 2_655
C1 C2 1.5198(19) .
C1 C14 1.5401(17) .
C1 C14 1.5401(17) 2_655
C2 C3 1.369(2) .
C3 C4 1.4410(19) .
C3 C3 1.491(3) 2_655
C4 C5 1.403(2) .
C4 C13 1.438(2) .
C5 C6 1.411(2) .
C6 C7 1.351(3) .
C6 H6 0.9500 .
C7 C8 1.423(3) .
C7 H7 0.9500 .
C8 C9 1.413(3) .
C8 C13 1.425(2) .
C9 C10 1.364(3) .
C9 H9 0.9500 .
C10 C11 1.396(3) .
C10 H10 0.9500 .
C11 C12 1.373(2) .
C11 H11 0.9500 .
C12 C13 1.404(2) .
C12 H12 0.9500 .
C14 C19 1.389(2) .
C14 C15 1.390(2) .
C15 C16 1.385(2) .
C15 H15 0.9500 .
C16 C17 1.391(2) .
C16 H16 0.9500 .
C17 C18 1.393(2) .
C17 C20 1.536(2) .
C18 C19 1.390(2) .
C18 H18 0.9500 .
C19 H19 0.9500 .
C20 C22 1.519(3) .
C20 C21 1.532(3) .
C20 C23 1.536(3) .
C21 H21A 0.9800 .
C21 H21B 0.9800 .
C21 H21C 0.9800 .
C22 H22A 0.9800 .
C22 H22B 0.9800 .
C22 H22C 0.9800 .
C23 H23A 0.9800 .
C23 H23B 0.9800 .
C23 H23C 0.9800 .

loop_
_geom_torsion_atom_site_label_1
_geom_torsion_atom_site_label_2
_geom_torsion_atom_site_label_3
_geom_torsion_atom_site_label_4
_geom_torsion
_geom_torsion_site_symmetry_1
_geom_torsion_site_symmetry_4
C2 C1 C2 C3 3.92(7) 2_655 .
C14 C1 C2 C3 -111.18(14) . .
C14 C1 C2 C3 121.24(13) 2_655 .
C2 C1 C2 S1 179.33(16) 2_655 .
C14 C1 C2 S1 64.22(15) . .
C14 C1 C2 S1 -63.36(15) 2_655 .
C5 S1 C2 C3 4.67(12) . .
C5 S1 C2 C1 -170.74(12) . .
C1 C2 C3 C4 168.05(10) . .
S1 C2 C3 C4 -8.18(16) . .
C1 C2 C3 C3 -9.55(18) . 2_655
S1 C2 C3 C3 174.22(11) . 2_655
C2 C3 C4 C5 8.04(17) . .
C3 C3 C4 C5 -175.7(2) 2_655 .
C2 C3 C4 C13 -164.41(15) . .
C3 C3 C4 C13 11.9(3) 2_655 .
C13 C4 C5 C6 -9.3(2) . .
C3 C4 C5 C6 177.08(14) . .
C13 C4 C5 S1 169.04(11) . .
C3 C4 C5 S1 -4.61(15) . .
C2 S1 C5 C4 0.17(12) . .
C2 S1 C5 C6 178.45(14) . .
C4 C5 C6 C7 1.5(2) . .
S1 C5 C6 C7 -176.60(13) . .
C5 C6 C7 C8 4.7(3) . .
C6 C7 C8 C9 174.36(17) . .
C6 C7 C8 C13 -2.8(3) . .
C7 C8 C9 C10 -173.74(18) . .
C13 C8 C9 C10 3.5(3) . .
C8 C9 C10 C11 1.4(3) . .
C9 C10 C11 C12 -2.9(3) . .
C10 C11 C12 C13 -0.5(3) . .
C11 C12 C13 C8 5.3(2) . .
C11 C12 C13 C4 -179.20(15) . .
C9 C8 C13 C12 -6.7(2) . .
C7 C8 C13 C12 170.59(14) . .
C9 C8 C13 C4 177.62(15) . .
C7 C8 C13 C4 -5.1(2) . .
C5 C4 C13 C12 -164.71(14) . .
C3 C4 C13 C12 7.3(2) . .
C5 C4 C13 C8 10.8(2) . .
C3 C4 C13 C8 -177.22(14) . .
C2 C1 C14 C19 78.42(17) 2_655 .
C2 C1 C14 C19 -174.41(13) . .
C14 C1 C14 C19 -48.73(11) 2_655 .
C2 C1 C14 C15 -96.50(15) 2_655 .
C2 C1 C14 C15 10.67(19) . .
C14 C1 C14 C15 136.35(16) 2_655 .
C19 C14 C15 C16 0.1(2) . .
C1 C14 C15 C16 175.15(14) . .
C14 C15 C16 C17 -1.0(3) . .
C15 C16 C17 C18 0.8(2) . .
C15 C16 C17 C20 -179.58(16) . .
C16 C17 C18 C19 0.3(2) . .
C20 C17 C18 C19 -179.36(15) . .
C15 C14 C19 C18 0.9(2) . .
C1 C14 C19 C18 -174.19(13) . .
C17 C18 C19 C14 -1.1(2) . .
C16 C17 C20 C22 177.11(19) . .
C18 C17 C20 C22 -3.3(3) . .
C16 C17 C20 C21 55.0(2) . .
C18 C17 C20 C21 -125.35(19) . .
C16 C17 C20 C23 -63.6(2) . .
C18 C17 C20 C23 116.05(19) . .
